data_7024492
loop_
_publ_author_name
'Cheung, Hung Wai'
'Li, Juan'
'Zheng, Wenxu'
'Zhou, Zhongyuan'
'Chiu, Yu Hin'
'Lin, Zhenyang'
'Lau, Chak Po'

_publ_section_title
;
 Dialkylamino cyclopentadienyl ruthenium(ii) complex-catalyzed
 alpha-alkylation of arylacetonitriles with primary alcohols.
;
_journal_issue 1
_journal_name_full 'Dalton transactions (Cambridge, England : 2003)'
_journal_page_first 265
_journal_page_last 274
_journal_paper_doi 10.1039/b917805h
_journal_volume 39
_journal_year 2010
_chemical_formula_sum 'C45 H40 B F4 N2 P2 Ru'
_chemical_formula_weight 858.61
_chemical_name_systematic
;
?
;
_space_group_IT_number 29
_symmetry_cell_setting orthorhombic
_symmetry_space_group_name_Hall 'P 2c -2ac'
_symmetry_space_group_name_H-M 'P c a 21'
_atom_sites_solution_hydrogens geom
_atom_sites_solution_primary direct
_atom_sites_solution_secondary difmap
_audit_creation_method SHELXL-97
_cell_angle_alpha 90.00
_cell_angle_beta 90.00
_cell_angle_gamma 90.00
_cell_formula_units_Z 4
_cell_length_a 20.6849(5)
_cell_length_b 10.1795(2)
_cell_length_c 19.2592(5)
_cell_measurement_reflns_used 6435
_cell_measurement_temperature 296(2)
_cell_measurement_theta_max 23.07
_cell_measurement_theta_min 2.23
_cell_volume 4055.25(16)
_computing_cell_refinement 'Bruker SMART'
_computing_data_collection 'Bruker SMART'
_computing_data_reduction 'Bruker SAINT'
_computing_molecular_graphics 'Bruker SHELXTL'
_computing_publication_material 'Bruker SHELXTL'
_computing_structure_refinement 'SHELXL-97 (Sheldrick, 1997)'
_computing_structure_solution 'SHELXS-97 (Sheldrick, 1990)'
_diffrn_ambient_temperature 296(2)
_diffrn_measured_fraction_theta_full 0.997
_diffrn_measured_fraction_theta_max 0.997
_diffrn_measurement_device_type 'CCD area detector'
_diffrn_measurement_method 'phi and omega scans'
_diffrn_radiation_monochromator graphite
_diffrn_radiation_source 'fine-focus sealed tube'
_diffrn_radiation_type MoK\a
_diffrn_radiation_wavelength 0.71073
_diffrn_reflns_av_R_equivalents 0.0993
_diffrn_reflns_av_sigmaI/netI 0.1014
_diffrn_reflns_limit_h_max 26
_diffrn_reflns_limit_h_min -26
_diffrn_reflns_limit_k_max 13
_diffrn_reflns_limit_k_min -13
_diffrn_reflns_limit_l_max 23
_diffrn_reflns_limit_l_min -24
_diffrn_reflns_number 33629
_diffrn_reflns_theta_full 27.38
_diffrn_reflns_theta_max 27.38
_diffrn_reflns_theta_min 1.97
_exptl_absorpt_coefficient_mu 0.518
_exptl_absorpt_correction_T_max 1.000
_exptl_absorpt_correction_T_min 0.736
_exptl_absorpt_correction_type multi-scan
_exptl_absorpt_process_details 'SAINT ver 6.45 2004; Bruker SADABS'
_exptl_crystal_colour yellow
_exptl_crystal_density_diffrn 1.406
_exptl_crystal_density_meas 0
_exptl_crystal_density_method 'not measured'
_exptl_crystal_description BLOCK
_exptl_crystal_F_000 1756
_exptl_crystal_size_max 0.28
_exptl_crystal_size_mid 0.24
_exptl_crystal_size_min 0.20
_refine_diff_density_max 0.633
_refine_diff_density_min -0.534
_refine_diff_density_rms 0.075
_refine_ls_abs_structure_details 'Flack H D (1983), Acta Cryst. A39, 876-881'
_refine_ls_abs_structure_Flack -0.05(4)
_refine_ls_extinction_method none
_refine_ls_goodness_of_fit_ref 1.001
_refine_ls_hydrogen_treatment constr
_refine_ls_matrix_type full
_refine_ls_number_parameters 496
_refine_ls_number_reflns 8863
_refine_ls_number_restraints 1
_refine_ls_restrained_S_all 1.001
_refine_ls_R_factor_all 0.1001
_refine_ls_R_factor_gt 0.0493
_refine_ls_shift/su_max 0.001
_refine_ls_shift/su_mean 0.000
_refine_ls_structure_factor_coef Fsqd
_refine_ls_weighting_details 'calc w=1/[\s^2^(Fo^2^)+(0.0290P)^2^+0.0000P] where P=(Fo^2^+2Fc^2^)/3'
_refine_ls_weighting_scheme calc
_refine_ls_wR_factor_gt 0.0891
_refine_ls_wR_factor_ref 0.1044
_reflns_number_gt 5398
_reflns_number_total 8863
_reflns_threshold_expression >2sigma(I)
_cod_data_source_file b917805h.txt
_cod_data_source_block wai22
_cod_depositor_comments
;
The following automatic conversions were performed:

'_symmetry_cell_setting' value 'Orthorhombic' changed to
'orthorhombic' according to
/home/saulius/struct/CIF-dictionaries/cif_core.dic dictionary named
'cif_core.dic' version 2.4.2 from 2011-04-26.

Automatic conversion script
Id: cif_fix_values 1891 2012-01-12 08:04:46Z andrius 
;
_cod_original_sg_symbol_H-M Pca2(1)
_cod_database_code 7024492

loop_
_symmetry_equiv_pos_as_xyz
'x, y, z'
'-x, -y, z+1/2'
'x+1/2, -y, z'
'-x+1/2, y, z+1/2'

loop_
_atom_site_label
_atom_site_type_symbol
_atom_site_fract_x
_atom_site_fract_y
_atom_site_fract_z
_atom_site_U_iso_or_equiv
_atom_site_adp_type
_atom_site_occupancy
_atom_site_symmetry_multiplicity
_atom_site_calc_flag
_atom_site_refinement_flags
Ru1 Ru 0.500832(13) 0.18721(2) 0.28156(2) 0.03059(5) Uani 1 1 d .
P1 P 0.42761(4) 0.35481(9) 0.25425(5) 0.0340(2) Uani 1 1 d .
P2 P 0.59956(4) 0.29476(8) 0.30643(5) 0.0335(2) Uani 1 1 d .
N1 N 0.52053(13) 0.1785(3) 0.17688(16) 0.0368(8) Uani 1 1 d .
N11 N 0.49761(15) -0.1271(3) 0.22638(19) 0.0552(10) Uani 1 1 d .
C1 C 0.48587(15) -0.0428(3) 0.2791(3) 0.0422(10) Uani 1 1 d .
C2 C 0.42721(16) 0.0288(3) 0.2912(2) 0.0445(10) Uani 1 1 d .
H2A H 0.3875 0.0216 0.2636 0.053 Uiso 1 1 calc R
C3 C 0.4337(2) 0.0985(3) 0.3545(2) 0.0455(11) Uani 1 1 d .
H3A H 0.3989 0.1444 0.3791 0.055 Uiso 1 1 calc R
C4 C 0.49639(19) 0.0809(4) 0.37891(19) 0.0461(11) Uani 1 1 d .
H4A H 0.5130 0.1123 0.4236 0.055 Uiso 1 1 calc R
C5 C 0.53079(19) -0.0007(3) 0.3308(2) 0.0453(11) Uani 1 1 d .
H5A H 0.5753 -0.0321 0.3362 0.054 Uiso 1 1 calc R
C6 C 0.5627(2) -0.1678(4) 0.2105(3) 0.0734(16) Uani 1 1 d .
H6A H 0.5895 -0.1565 0.2508 0.110 Uiso 1 1 calc R
H6B H 0.5793 -0.1152 0.1731 0.110 Uiso 1 1 calc R
H6C H 0.5627 -0.2585 0.1970 0.110 Uiso 1 1 calc R
C7 C 0.4501(2) -0.1398(4) 0.1710(3) 0.0809(17) Uani 1 1 d .
H7A H 0.4088 -0.1098 0.1873 0.121 Uiso 1 1 calc R
H7B H 0.4468 -0.2302 0.1573 0.121 Uiso 1 1 calc R
H7C H 0.4632 -0.0877 0.1319 0.121 Uiso 1 1 calc R
C8 C 0.5287(2) 0.1691(4) 0.1183(2) 0.0492(12) Uani 1 1 d .
C9 C 0.5385(3) 0.1618(5) 0.0435(2) 0.0889(19) Uani 1 1 d .
C10 C 0.35066(17) 0.2779(3) 0.23102(19) 0.0361(10) Uani 1 1 d .
C11 C 0.34686(19) 0.2039(4) 0.1716(2) 0.0503(12) Uani 1 1 d .
H11A H 0.3830 0.1975 0.1431 0.060 Uiso 1 1 calc R
C12 C 0.2901(2) 0.1378(4) 0.1525(2) 0.0570(13) Uani 1 1 d .
H12A H 0.2880 0.0922 0.1107 0.068 Uiso 1 1 calc R
C13 C 0.2384(2) 0.1412(4) 0.1956(2) 0.0560(13) Uani 1 1 d .
H13A H 0.2006 0.0970 0.1838 0.067 Uiso 1 1 calc R
C14 C 0.24191(18) 0.2101(4) 0.2568(2) 0.0559(12) Uani 1 1 d .
H14A H 0.2067 0.2103 0.2868 0.067 Uiso 1 1 calc R
C15 C 0.29733(15) 0.2795(3) 0.2746(2) 0.0430(10) Uani 1 1 d .
H15A H 0.2986 0.3271 0.3158 0.052 Uiso 1 1 calc R
C16 C 0.39917(16) 0.4795(3) 0.31606(18) 0.0362(9) Uani 1 1 d .
C17 C 0.39689(19) 0.4523(4) 0.3861(2) 0.0495(12) Uani 1 1 d .
H17A H 0.4138 0.3734 0.4023 0.059 Uiso 1 1 calc R
C18 C 0.3702(2) 0.5391(4) 0.4326(2) 0.0678(15) Uani 1 1 d .
H18A H 0.3674 0.5173 0.4794 0.081 Uiso 1 1 calc R
C19 C 0.3477(2) 0.6571(4) 0.4099(3) 0.0699(15) Uani 1 1 d .
H19A H 0.3296 0.7163 0.4412 0.084 Uiso 1 1 calc R
C20 C 0.3516(2) 0.6883(4) 0.3418(2) 0.0727(16) Uani 1 1 d .
H20A H 0.3380 0.7706 0.3267 0.087 Uiso 1 1 calc R
C21 C 0.37543(19) 0.6000(3) 0.2950(2) 0.0567(13) Uani 1 1 d .
H21A H 0.3757 0.6214 0.2480 0.068 Uiso 1 1 calc R
C22 C 0.44508(17) 0.4493(3) 0.17580(17) 0.0352(10) Uani 1 1 d .
C23 C 0.39871(19) 0.4818(4) 0.12648(19) 0.0494(12) Uani 1 1 d .
H23A H 0.3556 0.4617 0.1350 0.059 Uiso 1 1 calc R
C24 C 0.4153(2) 0.5428(4) 0.0656(2) 0.0615(13) Uani 1 1 d .
H24A H 0.3831 0.5653 0.0340 0.074 Uiso 1 1 calc R
C25 C 0.4779(2) 0.5709(4) 0.0507(2) 0.0565(13) Uani 1 1 d .
H25A H 0.4891 0.6077 0.0082 0.068 Uiso 1 1 calc R
C26 C 0.5253(2) 0.5434(4) 0.1004(2) 0.0481(11) Uani 1 1 d .
H26A H 0.5681 0.5668 0.0922 0.058 Uiso 1 1 calc R
C27 C 0.50873(18) 0.4819(3) 0.16125(19) 0.0409(11) Uani 1 1 d .
H27A H 0.5408 0.4617 0.1934 0.049 Uiso 1 1 calc R
C28 C 0.60886(17) 0.4551(3) 0.35106(19) 0.0388(10) Uani 1 1 d .
C29 C 0.55847(19) 0.5408(3) 0.3552(2) 0.0443(11) Uani 1 1 d .
H29A H 0.5189 0.5184 0.3357 0.053 Uiso 1 1 calc R
C30 C 0.5654(2) 0.6604(4) 0.3880(2) 0.0602(14) Uani 1 1 d .
H30A H 0.5303 0.7172 0.3912 0.072 Uiso 1 1 calc R
C31 C 0.6233(2) 0.6955(4) 0.4156(2) 0.0626(14) Uani 1 1 d .
H31A H 0.6279 0.7765 0.4374 0.075 Uiso 1 1 calc R
C32 C 0.6752(2) 0.6113(4) 0.4113(2) 0.0555(13) Uani 1 1 d .
H32A H 0.7150 0.6359 0.4296 0.067 Uiso 1 1 calc R
C33 C 0.66799(19) 0.4907(4) 0.3800(2) 0.0495(12) Uani 1 1 d .
H33A H 0.7027 0.4329 0.3781 0.059 Uiso 1 1 calc R
C34 C 0.65265(16) 0.3187(3) 0.23078(19) 0.0375(10) Uani 1 1 d .
C35 C 0.67670(18) 0.4418(4) 0.2112(2) 0.0485(12) Uani 1 1 d .
H35A H 0.6682 0.5146 0.2390 0.058 Uiso 1 1 calc R
C36 C 0.7122(2) 0.4571(4) 0.1523(2) 0.0580(13) Uani 1 1 d .
H36A H 0.7272 0.5400 0.1402 0.070 Uiso 1 1 calc R
C37 C 0.7262(2) 0.3504(4) 0.1102(2) 0.0654(15) Uani 1 1 d .
H37A H 0.7514 0.3614 0.0706 0.079 Uiso 1 1 calc R
C38 C 0.7028(2) 0.2287(4) 0.1271(2) 0.0589(14) Uani 1 1 d .
H38A H 0.7116 0.1570 0.0987 0.071 Uiso 1 1 calc R
C39 C 0.66586(18) 0.2123(4) 0.1867(2) 0.0452(12) Uani 1 1 d .
H39A H 0.6497 0.1295 0.1976 0.054 Uiso 1 1 calc R
C40 C 0.64932(18) 0.1951(4) 0.3658(2) 0.0382(11) Uani 1 1 d .
C41 C 0.69887(18) 0.1133(3) 0.3453(2) 0.0466(11) Uani 1 1 d .
H41A H 0.7104 0.1084 0.2987 0.056 Uiso 1 1 calc R
C42 C 0.7315(2) 0.0381(4) 0.3944(2) 0.0609(13) Uani 1 1 d .
H42A H 0.7649 -0.0169 0.3800 0.073 Uiso 1 1 calc R
C43 C 0.7159(2) 0.0429(4) 0.4631(2) 0.0660(15) Uani 1 1 d .
H43A H 0.7383 -0.0080 0.4952 0.079 Uiso 1 1 calc R
C44 C 0.6671(2) 0.1236(4) 0.4839(2) 0.0641(14) Uani 1 1 d .
H44A H 0.6565 0.1288 0.5308 0.077 Uiso 1 1 calc R
C45 C 0.63291(19) 0.1980(4) 0.4361(2) 0.0490(12) Uani 1 1 d .
H45A H 0.5987 0.2503 0.4509 0.059 Uiso 1 1 calc R
B1 B 0.3591(3) 0.1800(6) 0.5283(3) 0.0661(17) Uani 1 1 d .
F1 F 0.32391(15) 0.1920(3) 0.46670(16) 0.1012(11) Uani 1 1 d .
F2 F 0.34538(14) 0.0615(3) 0.55905(15) 0.0925(10) Uani 1 1 d .
F3 F 0.42368(13) 0.1918(3) 0.51348(15) 0.0975(10) Uani 1 1 d .
F4 F 0.34112(15) 0.2788(3) 0.57219(17) 0.1046(11) Uani 1 1 d .

loop_
_atom_site_aniso_label
_atom_site_aniso_U_11
_atom_site_aniso_U_22
_atom_site_aniso_U_33
_atom_site_aniso_U_23
_atom_site_aniso_U_13
_atom_site_aniso_U_12
Ru1 0.03214(11) 0.02867(10) 0.03097(11) 0.00128(17) 0.00111(14) -0.00005(14)
P1 0.0319(5) 0.0364(4) 0.0339(5) 0.0018(4) -0.0002(4) -0.0010(4)
P2 0.0346(5) 0.0317(4) 0.0341(5) -0.0016(4) -0.0021(4) 0.0029(4)
N1 0.0309(16) 0.0350(16) 0.0447(19) -0.0024(15) 0.0016(14) -0.0009(13)
N11 0.055(2) 0.0357(15) 0.075(2) -0.0066(18) -0.006(2) -0.0051(17)
C1 0.047(2) 0.0271(14) 0.053(2) 0.013(2) 0.006(2) -0.0006(13)
C2 0.0333(17) 0.0331(16) 0.067(3) 0.011(2) 0.000(2) -0.0077(14)
C3 0.059(2) 0.037(2) 0.040(2) 0.0083(19) 0.013(2) 0.0002(19)
C4 0.058(2) 0.047(2) 0.034(2) 0.0127(18) 0.001(2) -0.002(2)
C5 0.045(2) 0.0272(18) 0.064(3) 0.0089(19) -0.003(2) -0.0015(18)
C6 0.061(3) 0.062(3) 0.097(4) -0.009(3) 0.011(3) 0.006(2)
C7 0.092(4) 0.061(3) 0.090(4) -0.019(3) 0.005(3) -0.015(3)
C8 0.051(2) 0.053(2) 0.044(3) 0.001(2) 0.003(2) 0.001(2)
C9 0.113(4) 0.119(4) 0.034(3) -0.003(3) 0.008(3) 0.011(4)
C10 0.041(2) 0.0309(18) 0.036(2) -0.0011(17) -0.0033(18) -0.0001(16)
C11 0.038(2) 0.061(3) 0.051(3) -0.002(2) 0.001(2) -0.007(2)
C12 0.054(3) 0.068(3) 0.049(3) -0.014(2) -0.012(2) -0.013(2)
C13 0.037(2) 0.070(3) 0.061(3) 0.004(2) -0.007(2) -0.018(2)
C14 0.038(2) 0.077(3) 0.052(3) 0.011(2) 0.008(2) -0.011(2)
C15 0.0359(18) 0.052(2) 0.042(2) 0.002(2) 0.002(2) -0.0069(15)
C16 0.0308(18) 0.0391(19) 0.039(2) -0.0016(18) 0.0003(17) -0.0012(16)
C17 0.053(2) 0.042(2) 0.054(3) -0.010(2) -0.007(2) 0.012(2)
C18 0.074(3) 0.080(3) 0.050(3) -0.016(3) -0.005(2) 0.010(3)
C19 0.074(3) 0.066(3) 0.070(3) -0.022(3) 0.008(3) 0.016(3)
C20 0.103(4) 0.046(2) 0.069(3) 0.003(2) 0.020(3) 0.024(3)
C21 0.074(3) 0.044(2) 0.053(3) 0.009(2) 0.008(2) 0.0142(19)
C22 0.035(2) 0.0384(19) 0.032(2) 0.0047(17) 0.0016(17) 0.0030(17)
C23 0.042(2) 0.057(2) 0.050(3) 0.014(2) -0.002(2) -0.007(2)
C24 0.065(3) 0.068(3) 0.052(3) 0.024(2) -0.024(2) -0.010(2)
C25 0.068(3) 0.058(3) 0.044(2) 0.012(2) 0.000(2) 0.001(2)
C26 0.051(2) 0.047(2) 0.045(2) 0.002(2) 0.014(2) -0.010(2)
C27 0.042(2) 0.0370(19) 0.043(2) 0.0048(18) 0.0040(19) 0.0023(18)
C28 0.036(2) 0.039(2) 0.042(2) -0.0045(19) 0.0027(18) -0.0009(17)
C29 0.046(2) 0.038(2) 0.049(2) -0.010(2) 0.000(2) 0.0001(18)
C30 0.063(3) 0.044(2) 0.074(3) -0.016(2) 0.010(3) 0.010(2)
C31 0.099(4) 0.038(2) 0.050(3) -0.014(2) 0.013(3) -0.010(2)
C32 0.065(3) 0.056(2) 0.046(3) -0.002(2) -0.009(2) -0.019(2)
C33 0.043(2) 0.057(2) 0.049(2) -0.008(2) -0.002(2) -0.001(2)
C34 0.0260(19) 0.046(2) 0.040(2) 0.0030(19) -0.0015(17) 0.0008(17)
C35 0.039(2) 0.052(2) 0.054(3) 0.005(2) 0.004(2) 0.001(2)
C36 0.041(2) 0.060(3) 0.072(3) 0.015(2) 0.001(2) -0.005(2)
C37 0.045(3) 0.089(3) 0.063(3) -0.001(3) 0.015(2) -0.009(2)
C38 0.050(3) 0.074(3) 0.054(3) -0.006(2) 0.015(2) 0.006(2)
C39 0.042(2) 0.043(2) 0.050(3) -0.003(2) 0.006(2) 0.0043(19)
C40 0.037(2) 0.041(2) 0.037(2) -0.0045(19) -0.0064(18) 0.0044(18)
C41 0.049(2) 0.045(2) 0.047(2) 0.008(2) -0.004(2) 0.0033(19)
C42 0.057(3) 0.062(3) 0.064(3) 0.002(2) -0.010(2) 0.022(2)
C43 0.067(3) 0.078(3) 0.052(3) 0.011(3) -0.024(2) 0.019(3)
C44 0.076(3) 0.080(3) 0.036(2) 0.002(2) -0.017(2) 0.000(3)
C45 0.055(3) 0.049(2) 0.044(2) -0.004(2) -0.001(2) 0.014(2)
B1 0.066(3) 0.086(4) 0.046(3) -0.016(3) 0.002(3) -0.031(3)
F1 0.095(2) 0.128(2) 0.080(2) 0.001(2) -0.0016(18) -0.032(2)
F2 0.104(2) 0.0747(17) 0.099(2) 0.0042(17) 0.0090(18) -0.0190(16)
F3 0.0699(17) 0.136(2) 0.087(2) -0.0352(18) 0.0204(16) -0.0416(17)
F4 0.113(2) 0.0922(19) 0.108(2) -0.037(2) 0.034(2) -0.0184(18)

loop_
_atom_type_symbol
_atom_type_description
_atom_type_scat_dispersion_real
_atom_type_scat_dispersion_imag
_atom_type_scat_source
C C 0.0033 0.0016 'International Tables Vol C Tables 4.2.6.8 and 6.1.1.4'
H H 0.0000 0.0000 'International Tables Vol C Tables 4.2.6.8 and 6.1.1.4'
B B 0.0013 0.0007 'International Tables Vol C Tables 4.2.6.8 and 6.1.1.4'
N N 0.0061 0.0033 'International Tables Vol C Tables 4.2.6.8 and 6.1.1.4'
F F 0.0171 0.0103 'International Tables Vol C Tables 4.2.6.8 and 6.1.1.4'
P P 0.1023 0.0942 'International Tables Vol C Tables 4.2.6.8 and 6.1.1.4'
Ru Ru -1.2594 0.8363 'International Tables Vol C Tables 4.2.6.8 and 6.1.1.4'

loop_
_geom_angle_atom_site_label_1
_geom_angle_atom_site_label_2
_geom_angle_atom_site_label_3
_geom_angle
N1 Ru1 C4 146.55(12)
N1 Ru1 C3 137.92(13)
C4 Ru1 C3 37.37(14)
N1 Ru1 C5 109.02(13)
C4 Ru1 C5 38.08(14)
C3 Ru1 C5 62.87(14)
N1 Ru1 C2 100.70(13)
C4 Ru1 C2 62.44(15)
C3 Ru1 C2 37.59(14)
C5 Ru1 C2 62.09(13)
N1 Ru1 P1 86.52(8)
C4 Ru1 P1 122.06(11)
C3 Ru1 P1 92.01(10)
C5 Ru1 P1 154.57(11)
C2 Ru1 P1 95.96(8)
N1 Ru1 C1 87.90(15)
C4 Ru1 C1 61.12(16)
C3 Ru1 C1 61.13(14)
C5 Ru1 C1 36.14(14)
C2 Ru1 C1 36.29(11)
P1 Ru1 C1 129.27(8)
N1 Ru1 P2 92.71(8)
C4 Ru1 P2 95.30(11)
C3 Ru1 P2 127.81(11)
C5 Ru1 P2 94.08(10)
C2 Ru1 P2 155.37(10)
P1 Ru1 P2 105.47(3)
C1 Ru1 P2 125.15(8)
C22 P1 C10 101.26(16)
C22 P1 C16 103.63(16)
C10 P1 C16 100.12(16)
C22 P1 Ru1 116.19(12)
C10 P1 Ru1 107.80(11)
C16 P1 Ru1 124.41(12)
C34 P2 C40 103.36(17)
C34 P2 C28 100.86(16)
C40 P2 C28 97.98(17)
C34 P2 Ru1 114.58(12)
C40 P2 Ru1 110.67(12)
C28 P2 Ru1 126.19(12)
C8 N1 Ru1 176.3(3)
C1 N11 C6 120.6(3)
C1 N11 C7 119.0(3)
C6 N11 C7 116.7(4)
N11 C1 C5 126.7(3)
N11 C1 C2 126.6(4)
C5 C1 C2 106.5(4)
N11 C1 Ru1 128.4(3)
C5 C1 Ru1 66.62(18)
C2 C1 Ru1 66.65(16)
C3 C2 C1 108.3(3)
C3 C2 Ru1 69.14(19)
C1 C2 Ru1 77.06(18)
C3 C2 H2A 125.6
C1 C2 H2A 125.6
Ru1 C2 H2A 125.6
C4 C3 C2 108.4(3)
C4 C3 Ru1 71.1(2)
C2 C3 Ru1 73.3(2)
C4 C3 H3A 125.7
C2 C3 H3A 125.7
Ru1 C3 H3A 125.7
C3 C4 C5 108.6(3)
C3 C4 Ru1 71.5(2)
C5 C4 Ru1 73.1(2)
C3 C4 H4A 125.6
C5 C4 H4A 125.6
Ru1 C4 H4A 125.6
C1 C5 C4 107.6(3)
C1 C5 Ru1 77.2(2)
C4 C5 Ru1 68.8(2)
C1 C5 H5A 125.9
C4 C5 H5A 125.9
Ru1 C5 H5A 125.9
N11 C6 H6A 109.5
N11 C6 H6B 109.5
H6A C6 H6B 109.5
N11 C6 H6C 109.5
H6A C6 H6C 109.5
H6B C6 H6C 109.5
N11 C7 H7A 109.5
N11 C7 H7B 109.5
H7A C7 H7B 109.5
N11 C7 H7C 109.5
H7A C7 H7C 109.5
H7B C7 H7C 109.5
N1 C8 C9 178.1(5)
C11 C10 C15 117.8(3)
C11 C10 P1 119.2(3)
C15 C10 P1 122.6(3)
C10 C11 C12 122.0(4)
C10 C11 H11A 119.0
C12 C11 H11A 119.0
C13 C12 C11 119.2(4)
C13 C12 H12A 120.4
C11 C12 H12A 120.4
C12 C13 C14 119.8(4)
C12 C13 H13A 120.1
C14 C13 H13A 120.1
C13 C14 C15 121.0(4)
C13 C14 H14A 119.5
C15 C14 H14A 119.5
C10 C15 C14 120.0(4)
C10 C15 H15A 120.0
C14 C15 H15A 120.0
C17 C16 C21 117.0(3)
C17 C16 P1 120.4(3)
C21 C16 P1 122.5(3)
C18 C17 C16 121.5(4)
C18 C17 H17A 119.3
C16 C17 H17A 119.3
C19 C18 C17 119.7(4)
C19 C18 H18A 120.1
C17 C18 H18A 120.1
C20 C19 C18 120.0(4)
C20 C19 H19A 120.0
C18 C19 H19A 120.0
C19 C20 C21 120.5(4)
C19 C20 H20A 119.8
C21 C20 H20A 119.8
C20 C21 C16 121.3(4)
C20 C21 H21A 119.4
C16 C21 H21A 119.4
C27 C22 C23 117.4(3)
C27 C22 P1 118.8(3)
C23 C22 P1 123.6(3)
C24 C23 C22 121.3(4)
C24 C23 H23A 119.3
C22 C23 H23A 119.3
C25 C24 C23 121.0(4)
C25 C24 H24A 119.5
C23 C24 H24A 119.5
C24 C25 C26 118.8(4)
C24 C25 H25A 120.6
C26 C25 H25A 120.6
C27 C26 C25 120.0(4)
C27 C26 H26A 120.0
C25 C26 H26A 120.0
C26 C27 C22 121.3(4)
C26 C27 H27A 119.3
C22 C27 H27A 119.3
C29 C28 C33 118.8(3)
C29 C28 P2 120.8(3)
C33 C28 P2 120.4(3)
C28 C29 C30 120.8(4)
C28 C29 H29A 119.6
C30 C29 H29A 119.6
C31 C30 C29 120.2(4)
C31 C30 H30A 119.9
C29 C30 H30A 119.9
C30 C31 C32 120.1(4)
C30 C31 H31A 120.0
C32 C31 H31A 120.0
C31 C32 C33 119.8(4)
C31 C32 H32A 120.1
C33 C32 H32A 120.1
C32 C33 C28 120.2(4)
C32 C33 H33A 119.9
C28 C33 H33A 119.9
C35 C34 C39 117.4(3)
C35 C34 P2 122.9(3)
C39 C34 P2 119.5(3)
C36 C35 C34 121.2(4)
C36 C35 H35A 119.4
C34 C35 H35A 119.4
C35 C36 C37 120.8(4)
C35 C36 H36A 119.6
C37 C36 H36A 119.6
C38 C37 C36 119.7(4)
C38 C37 H37A 120.2
C36 C37 H37A 120.2
C37 C38 C39 120.0(4)
C37 C38 H38A 120.0
C39 C38 H38A 120.0
C38 C39 C34 120.9(4)
C38 C39 H39A 119.5
C34 C39 H39A 119.5
C41 C40 C45 118.2(4)
C41 C40 P2 124.7(3)
C45 C40 P2 117.0(3)
C40 C41 C42 119.9(4)
C40 C41 H41A 120.1
C42 C41 H41A 120.1
C43 C42 C41 121.7(4)
C43 C42 H42A 119.2
C41 C42 H42A 119.2
C42 C43 C44 118.9(4)
C42 C43 H43A 120.5
C44 C43 H43A 120.5
C43 C44 C45 120.8(4)
C43 C44 H44A 119.6
C45 C44 H44A 119.6
C44 C45 C40 120.6(4)
C44 C45 H45A 119.7
C40 C45 H45A 119.7
F4 B1 F3 109.2(4)
F4 B1 F2 108.9(4)
F3 B1 F2 111.6(5)
F4 B1 F1 108.6(5)
F3 B1 F1 108.8(4)
F2 B1 F1 109.6(4)

loop_
_geom_bond_atom_site_label_1
_geom_bond_atom_site_label_2
_geom_bond_distance
Ru1 N1 2.059(3)
Ru1 C4 2.167(4)
Ru1 C3 2.172(4)
Ru1 C5 2.224(3)
Ru1 C2 2.226(3)
Ru1 P1 2.3413(9)
Ru1 C1 2.363(3)
Ru1 P2 2.3662(9)
P1 C22 1.827(3)
P1 C10 1.830(4)
P1 C16 1.837(3)
P2 C34 1.841(4)
P2 C40 1.843(4)
P2 C28 1.855(4)
N1 C8 1.145(5)
N11 C1 1.351(5)
N11 C6 1.442(5)
N11 C7 1.457(6)
C1 C5 1.429(6)
C1 C2 1.435(4)
C2 C3 1.418(5)
C2 H2A 0.9800
C3 C4 1.390(5)
C3 H3A 0.9800
C4 C5 1.433(5)
C4 H4A 0.9800
C5 H5A 0.9800
C6 H6A 0.9600
C6 H6B 0.9600
C6 H6C 0.9600
C7 H7A 0.9600
C7 H7B 0.9600
C7 H7C 0.9600
C8 C9 1.456(6)
C10 C11 1.372(5)
C10 C15 1.387(5)
C11 C12 1.403(5)
C11 H11A 0.9300
C12 C13 1.354(6)
C12 H12A 0.9300
C13 C14 1.374(6)
C13 H13A 0.9300
C14 C15 1.390(5)
C14 H14A 0.9300
C15 H15A 0.9300
C16 C17 1.379(5)
C16 C21 1.383(5)
C17 C18 1.374(5)
C17 H17A 0.9300
C18 C19 1.361(6)
C18 H18A 0.9300
C19 C20 1.352(6)
C19 H19A 0.9300
C20 C21 1.365(6)
C20 H20A 0.9300
C21 H21A 0.9300
C22 C27 1.386(5)
C22 C23 1.390(5)
C23 C24 1.370(5)
C23 H23A 0.9300
C24 C25 1.358(6)
C24 H24A 0.9300
C25 C26 1.399(6)
C25 H25A 0.9300
C26 C27 1.372(5)
C26 H26A 0.9300
C27 H27A 0.9300
C28 C29 1.362(5)
C28 C33 1.392(5)
C29 C30 1.379(5)
C29 H29A 0.9300
C30 C31 1.358(6)
C30 H30A 0.9300
C31 C32 1.375(6)
C31 H31A 0.9300
C32 C33 1.376(5)
C32 H32A 0.9300
C33 H33A 0.9300
C34 C35 1.400(5)
C34 C39 1.403(5)
C35 C36 1.360(6)
C35 H35A 0.9300
C36 C37 1.386(6)
C36 H36A 0.9300
C37 C38 1.370(6)
C37 H37A 0.9300
C38 C39 1.389(5)
C38 H38A 0.9300
C39 H39A 0.9300
C40 C41 1.378(5)
C40 C45 1.395(5)
C41 C42 1.393(5)
C41 H41A 0.9300
C42 C43 1.362(6)
C42 H42A 0.9300
C43 C44 1.363(6)
C43 H43A 0.9300
C44 C45 1.387(6)
C44 H44A 0.9300
C45 H45A 0.9300
B1 F4 1.365(6)
B1 F3 1.372(6)
B1 F2 1.374(6)
B1 F1 1.397(6)

loop_
_geom_hbond_atom_site_label_D
_geom_hbond_atom_site_label_H
_geom_hbond_atom_site_label_A
_geom_hbond_distance_DH
_geom_hbond_distance_HA
_geom_hbond_distance_DA
_geom_hbond_angle_DHA
C3 H3A F1 0.98 2.34 3.277(5) 158.9
C4 H4A F3 0.98 2.66 3.202(5) 115.3

loop_
_geom_torsion_atom_site_label_1
_geom_torsion_atom_site_label_2
_geom_torsion_atom_site_label_3
_geom_torsion_atom_site_label_4
_geom_torsion
N1 Ru1 P1 C22 -26.79(15)
C4 Ru1 P1 C22 171.71(17)
C3 Ru1 P1 C22 -164.68(16)
C5 Ru1 P1 C22 -156.0(3)
C2 Ru1 P1 C22 -127.20(17)
C1 Ru1 P1 C22 -111.2(2)
P2 Ru1 P1 C22 65.06(13)
N1 Ru1 P1 C10 85.95(15)
C4 Ru1 P1 C10 -75.55(18)
C3 Ru1 P1 C10 -51.94(16)
C5 Ru1 P1 C10 -43.3(3)
C2 Ru1 P1 C10 -14.46(17)
C1 Ru1 P1 C10 1.5(2)
P2 Ru1 P1 C10 177.81(13)
N1 Ru1 P1 C16 -157.72(15)
C4 Ru1 P1 C16 40.78(18)
C3 Ru1 P1 C16 64.39(17)
C5 Ru1 P1 C16 73.0(3)
C2 Ru1 P1 C16 101.87(17)
C1 Ru1 P1 C16 117.8(2)
P2 Ru1 P1 C16 -65.86(14)
N1 Ru1 P2 C34 -2.90(14)
C4 Ru1 P2 C34 144.58(16)
C3 Ru1 P2 C34 164.84(17)
C5 Ru1 P2 C34 106.39(16)
C2 Ru1 P2 C34 120.4(3)
P1 Ru1 P2 C34 -90.05(13)
C1 Ru1 P2 C34 86.4(2)
N1 Ru1 P2 C40 -119.27(15)
C4 Ru1 P2 C40 28.22(17)
C3 Ru1 P2 C40 48.48(18)
C5 Ru1 P2 C40 -9.97(17)
C2 Ru1 P2 C40 4.0(3)
P1 Ru1 P2 C40 153.59(13)
C1 Ru1 P2 C40 -29.9(2)
N1 Ru1 P2 C28 123.35(17)
C4 Ru1 P2 C28 -89.16(18)
C3 Ru1 P2 C28 -68.90(19)
C5 Ru1 P2 C28 -127.35(18)
C2 Ru1 P2 C28 -113.3(3)
P1 Ru1 P2 C28 36.21(15)
C1 Ru1 P2 C28 -147.3(2)
C4 Ru1 N1 C8 65(5)
C3 Ru1 N1 C8 3(5)
C5 Ru1 N1 C8 73(5)
C2 Ru1 N1 C8 9(5)
P1 Ru1 N1 C8 -86(5)
C1 Ru1 N1 C8 44(5)
P2 Ru1 N1 C8 169(5)
C6 N11 C1 C5 -10.6(6)
C7 N11 C1 C5 -168.4(4)
C6 N11 C1 C2 164.8(4)
C7 N11 C1 C2 6.9(6)
C6 N11 C1 Ru1 77.1(4)
C7 N11 C1 Ru1 -80.7(4)
N1 Ru1 C1 N11 7.8(3)
C4 Ru1 C1 N11 -159.0(4)
C3 Ru1 C1 N11 158.1(4)
C5 Ru1 C1 N11 -119.2(4)
C2 Ru1 C1 N11 119.2(5)
P1 Ru1 C1 N11 91.6(3)
P2 Ru1 C1 N11 -84.0(3)
N1 Ru1 C1 C5 127.1(2)
C4 Ru1 C1 C5 -39.7(2)
C3 Ru1 C1 C5 -82.7(3)
C2 Ru1 C1 C5 -121.6(4)
P1 Ru1 C1 C5 -149.13(19)
P2 Ru1 C1 C5 35.2(3)
N1 Ru1 C1 C2 -111.3(3)
C4 Ru1 C1 C2 81.9(3)
C3 Ru1 C1 C2 38.9(2)
C5 Ru1 C1 C2 121.6(4)
P1 Ru1 C1 C2 -27.5(3)
P2 Ru1 C1 C2 156.8(2)
N11 C1 C2 C3 175.9(3)
C5 C1 C2 C3 -8.0(4)
Ru1 C1 C2 C3 -62.6(2)
N11 C1 C2 Ru1 -121.5(4)
C5 C1 C2 Ru1 54.6(2)
N1 Ru1 C2 C3 -173.1(2)
C4 Ru1 C2 C3 37.7(2)
C5 Ru1 C2 C3 80.9(2)
P1 Ru1 C2 C3 -85.5(2)
C1 Ru1 C2 C3 115.6(3)
P2 Ru1 C2 C3 65.1(3)
N1 Ru1 C2 C1 71.3(3)
C4 Ru1 C2 C1 -77.9(3)
C3 Ru1 C2 C1 -115.6(3)
C5 Ru1 C2 C1 -34.6(3)
P1 Ru1 C2 C1 158.9(3)
P2 Ru1 C2 C1 -50.5(4)
C1 C2 C3 C4 4.9(4)
Ru1 C2 C3 C4 -62.9(3)
C1 C2 C3 Ru1 67.8(2)
N1 Ru1 C3 C4 127.0(2)
C5 Ru1 C3 C4 38.2(2)
C2 Ru1 C3 C4 116.8(3)
P1 Ru1 C3 C4 -146.0(2)
C1 Ru1 C3 C4 79.2(2)
P2 Ru1 C3 C4 -34.6(3)
N1 Ru1 C3 C2 10.1(3)
C4 Ru1 C3 C2 -116.8(3)
C5 Ru1 C3 C2 -78.7(2)
P1 Ru1 C3 C2 97.17(19)
C1 Ru1 C3 C2 -37.6(2)
P2 Ru1 C3 C2 -151.42(16)
C2 C3 C4 C5 0.1(4)
Ru1 C3 C4 C5 -64.2(2)
C2 C3 C4 Ru1 64.2(2)
N1 Ru1 C4 C3 -103.7(3)
C5 Ru1 C4 C3 -116.9(3)
C2 Ru1 C4 C3 -37.9(2)
P1 Ru1 C4 C3 41.2(2)
C1 Ru1 C4 C3 -79.3(2)
P2 Ru1 C4 C3 153.2(2)
N1 Ru1 C4 C5 13.3(4)
C3 Ru1 C4 C5 116.9(3)
C2 Ru1 C4 C5 79.0(2)
P1 Ru1 C4 C5 158.18(18)
C1 Ru1 C4 C5 37.7(2)
P2 Ru1 C4 C5 -89.8(2)
N11 C1 C5 C4 -176.0(4)
C2 C1 C5 C4 7.9(4)
Ru1 C1 C5 C4 62.6(2)
N11 C1 C5 Ru1 121.5(4)
C2 C1 C5 Ru1 -54.6(2)
C3 C4 C5 C1 -5.1(4)
Ru1 C4 C5 C1 -68.2(3)
C3 C4 C5 Ru1 63.1(3)
N1 Ru1 C5 C1 -57.5(3)
C4 Ru1 C5 C1 114.8(3)
C3 Ru1 C5 C1 77.4(2)
C2 Ru1 C5 C1 34.8(2)
P1 Ru1 C5 C1 67.6(3)
P2 Ru1 C5 C1 -151.8(2)
N1 Ru1 C5 C4 -172.3(2)
C3 Ru1 C5 C4 -37.4(2)
C2 Ru1 C5 C4 -80.0(2)
P1 Ru1 C5 C4 -47.2(4)
C1 Ru1 C5 C4 -114.8(3)
P2 Ru1 C5 C4 93.4(2)
Ru1 N1 C8 C9 113(14)
C22 P1 C10 C11 55.4(3)
C16 P1 C10 C11 161.7(3)
Ru1 P1 C10 C11 -67.0(3)
C22 P1 C10 C15 -131.4(3)
C16 P1 C10 C15 -25.2(3)
Ru1 P1 C10 C15 106.1(3)
C15 C10 C11 C12 3.7(6)
P1 C10 C11 C12 177.2(3)
C10 C11 C12 C13 -3.4(6)
C11 C12 C13 C14 0.7(6)
C12 C13 C14 C15 1.6(6)
C11 C10 C15 C14 -1.4(5)
P1 C10 C15 C14 -174.6(3)
C13 C14 C15 C10 -1.3(6)
C22 P1 C16 C17 -163.3(3)
C10 P1 C16 C17 92.3(3)
Ru1 P1 C16 C17 -27.6(4)
C22 P1 C16 C21 20.9(3)
C10 P1 C16 C21 -83.4(3)
Ru1 P1 C16 C21 156.7(3)
C21 C16 C17 C18 2.2(6)
P1 C16 C17 C18 -173.8(3)
C16 C17 C18 C19 -2.7(6)
C17 C18 C19 C20 0.1(7)
C18 C19 C20 C21 2.9(7)
C19 C20 C21 C16 -3.4(7)
C17 C16 C21 C20 0.8(6)
P1 C16 C21 C20 176.7(3)
C10 P1 C22 C27 -156.0(3)
C16 P1 C22 C27 100.6(3)
Ru1 P1 C22 C27 -39.5(3)
C10 P1 C22 C23 18.6(3)
C16 P1 C22 C23 -84.8(3)
Ru1 P1 C22 C23 135.1(3)
C27 C22 C23 C24 0.5(5)
P1 C22 C23 C24 -174.2(3)
C22 C23 C24 C25 1.6(6)
C23 C24 C25 C26 -3.7(6)
C24 C25 C26 C27 3.9(6)
C25 C26 C27 C22 -1.9(5)
C23 C22 C27 C26 -0.3(5)
P1 C22 C27 C26 174.7(3)
C34 P2 C28 C29 112.4(3)
C40 P2 C28 C29 -142.2(3)
Ru1 P2 C28 C29 -19.3(4)
C34 P2 C28 C33 -66.5(3)
C40 P2 C28 C33 38.8(3)
Ru1 P2 C28 C33 161.8(3)
C33 C28 C29 C30 -0.6(6)
P2 C28 C29 C30 -179.6(3)
C28 C29 C30 C31 1.3(6)
C29 C30 C31 C32 -0.5(7)
C30 C31 C32 C33 -1.0(6)
C31 C32 C33 C28 1.6(6)
C29 C28 C33 C32 -0.8(6)
P2 C28 C33 C32 178.2(3)
C40 P2 C34 C35 -114.3(3)
C28 P2 C34 C35 -13.3(3)
Ru1 P2 C34 C35 125.2(3)
C40 P2 C34 C39 71.2(3)
C28 P2 C34 C39 172.2(3)
Ru1 P2 C34 C39 -49.3(3)
C39 C34 C35 C36 -0.9(6)
P2 C34 C35 C36 -175.5(3)
C34 C35 C36 C37 -0.7(6)
C35 C36 C37 C38 1.5(7)
C36 C37 C38 C39 -0.8(7)
C37 C38 C39 C34 -0.8(6)
C35 C34 C39 C38 1.6(6)
P2 C34 C39 C38 176.4(3)
C34 P2 C40 C41 -25.4(4)
C28 P2 C40 C41 -128.6(3)
Ru1 P2 C40 C41 97.7(3)
C34 P2 C40 C45 158.2(3)
C28 P2 C40 C45 55.0(3)
Ru1 P2 C40 C45 -78.6(3)
C45 C40 C41 C42 -0.9(6)
P2 C40 C41 C42 -177.2(3)
C40 C41 C42 C43 -0.1(6)
C41 C42 C43 C44 0.0(7)
C42 C43 C44 C45 1.1(7)
C43 C44 C45 C40 -2.2(7)
C41 C40 C45 C44 2.0(6)
P2 C40 C45 C44 178.6(3)
